data_2004919
loop_
_publ_author_name
'Mentzafos, D.'
'Mavridis, I. M.'
'Hursthouse, M. B.'

_publ_contact_author
;
    Irene M. Mavridis
    Institute of Physical Chemistry
    NCSR Democritos
    Aghia Paraskevi
    15310 Athens
    Greece
;
_publ_section_title
;
 \b-Cyclodextrin (<i>Z</i>)-9-Dodecen-1-ol 2:1 Complex
;
_journal_issue 5
_journal_name_full 'Acta Crystallographica Section C'
_journal_page_first 1220
_journal_page_last 1223
_journal_paper_doi 10.1107/S0108270195014703
_journal_volume 52
_journal_year 1996
_chemical_formula_iupac 'C42 H70 O35, 0.5C12 H24 O, 9.6H2 O1, 0.53C2 H6 O1'
_chemical_formula_moiety 'C42 H70 O35,0.5(C12 H24 O),9.6(H2 O1),0.53(C2 H6 O1)'
_chemical_formula_structural
;
C42 H70 O35 (C12 H24 O)0.5 (H2 0)9.6 (C2 H6 O)0.53
;
_chemical_formula_sum 'C49 H104 O46'
_chemical_formula_weight 1429.2
_chemical_name_common '\b-Cyclodextrin-Z-9-dodecenol complex'
_chemical_name_systematic
;
cyclomaltoheptaose-Z-9-dodecen-1-ol complex
;
_space_group_IT_number 5
_symmetry_cell_setting monoclinic
_symmetry_space_group_name_Hall 'C 2y'
_symmetry_space_group_name_H-M 'C 1 2 1'
_audit_creation_method SHELXL
_cell_angle_alpha 90.00
_cell_angle_beta 109.52(2)
_cell_angle_gamma 90.00
_cell_formula_units_Z 4
_cell_length_a 19.238(5)
_cell_length_b 24.477(3)
_cell_length_c 15.79(2)
_cell_measurement_reflns_used 250
_cell_measurement_temperature 123(2)
_cell_measurement_theta_max 20
_cell_measurement_theta_min 5
_cell_volume 7008(9)
_computing_cell_refinement 'MADNES (Pflugrath & Messerschmitt, 1991)'
_computing_data_collection 'MADNES (Pflugrath & Messerschmitt, 1991)'
_computing_data_reduction 'MADNES (Pflugrath & Messerschmitt, 1991)'
_computing_molecular_graphics ' O (Jones & Kjeldgaad, 1993)'
_computing_publication_material 'SHELXL93 (Sheldrick, 1993)'
_computing_structure_refinement 'SHELXL93 (Sheldrick, 1993)'
_computing_structure_solution 'isomorphic method (Mavridis et al, 1991)'
_diffrn_ambient_temperature 150(2)
_diffrn_measurement_device 'FAST TV area diffractometer'
_diffrn_measurement_method ' \w steps of 0.2\% (190\% range at \c = 0, 2x70\% range at \c = 90\%)'
_diffrn_radiation_monochromator graphite
_diffrn_radiation_source 'rotating anode'
_diffrn_radiation_type MoK\a
_diffrn_radiation_wavelength 0.071069
_diffrn_reflns_av_R_equivalents 0.0286
_diffrn_reflns_av_sigmaI/netI 0.2531
_diffrn_reflns_limit_h_max 22
_diffrn_reflns_limit_h_min -22
_diffrn_reflns_limit_k_max 25
_diffrn_reflns_limit_k_min -28
_diffrn_reflns_limit_l_max 10
_diffrn_reflns_limit_l_min -17
_diffrn_reflns_number 10959
_diffrn_reflns_theta_max 24.78
_diffrn_reflns_theta_min 2.15
_diffrn_standards_decay_% none
_diffrn_standards_number none
_exptl_absorpt_coefficient_mu 0.120
_exptl_absorpt_correction_type none
_exptl_crystal_colour Colourless
_exptl_crystal_density_diffrn 1.337
_exptl_crystal_density_method 'not measured'
_exptl_crystal_description diamond
_exptl_crystal_size_max 0.70
_exptl_crystal_size_mid 0.50
_exptl_crystal_size_min 0.25
_refine_diff_density_max 0.433
_refine_diff_density_min -0.272
_refine_ls_abs_structure_details 'Flack H D (1983), Acta Cryst. A39, 876-881'
_refine_ls_abs_structure_Flack 3.1(16)
_refine_ls_extinction_method none
_refine_ls_goodness_of_fit_all 0.596
_refine_ls_goodness_of_fit_obs 0.732
_refine_ls_hydrogen_treatment ' H riding on C atoms. U's 1.2 x that of the C atom'
_refine_ls_matrix_type fullcycle
_refine_ls_number_parameters 869
_refine_ls_number_reflns 9550
_refine_ls_number_restraints 3
_refine_ls_restrained_S_all 0.616
_refine_ls_restrained_S_obs 0.733
_refine_ls_R_factor_all 0.0901
_refine_ls_R_factor_obs 0.0679
_refine_ls_shift/esd_max 0.927
_refine_ls_shift/esd_mean 0.094
_refine_ls_structure_factor_coef Fsqd
_refine_ls_weighting_scheme unit
_refine_ls_wR_factor_all 0.2204
_refine_ls_wR_factor_obs 0.1842
_reflns_number_observed 4589
_reflns_number_total 9567
_reflns_observed_criterion >2sigma(I)
_cod_data_source_file pa1191.cif
_cod_data_source_block zdol
_cod_depositor_comments
;
The following automatic conversions were performed:
'_symmetry_cell_setting' value 'Monoclinic' changed to 'monoclinic'
according to '/home/saulius/struct/CIF-dictionaries/cif_core.dic'
dictionary named 'cif_core.dic' version 2.4.1 from 2010-06-29.

Automatic conversion script
Id: cif_fix_enum 1527 2010-12-29 10:47:43Z saulius 

The following automatic conversions were performed:

'_cell_measurement_temperature' value '-150(2)' was changed to
'123(2)' - it was converted from degrees Celsius(C) to Kelvins(K).

Automatic conversion script
Id: cif_fix_values 1646 2011-03-28 12:23:43Z adriana 

The following automatic conversions were performed:

'_cell_measurement_temperature' value '-150(2)' was changed to
'123(2)' - it was converted from degrees Celsius(C) to
Kelvins(K).

'_symmetry_cell_setting' value 'Monoclinic' changed to
'monoclinic' according to
/home/saulius/struct/CIF-dictionaries/cif_core.dic dictionary named
'cif_core.dic' version 2.4.1 from 2010-06-29.

Automatic conversion script
Id: cif_fix_values 1715 2011-07-08 13:25:40Z adriana 

The following automatic conversions were performed:

'_refine_ls_weighting_scheme' value 'unit weights' was changed to
'unit'.

Automatic conversion script
Id: cif_fix_values 3143 2015-03-26 13:38:13Z robertas 
;
_cod_original_cell_volume 7008.(9)
_cod_original_sg_symbol_H-M 'C 2'
_cod_database_code 2004919

loop_
_symmetry_equiv_pos_as_xyz
'x, y, z'
'-x, y, -z'
'x+1/2, y+1/2, z'
'-x+1/2, y+1/2, -z'

loop_
_atom_site_aniso_label
_atom_site_aniso_U_11
_atom_site_aniso_U_22
_atom_site_aniso_U_33
_atom_site_aniso_U_12
_atom_site_aniso_U_13
_atom_site_aniso_U_23
C11 0.047(4) 0.038(3) 0.037(4) -0.010(3) -0.004(3) 0.016(3)
C21 0.044(3) 0.030(3) 0.036(4) 0.000(3) -0.008(3) 0.002(3)
O21 0.047(2) 0.037(2) 0.042(3) 0.003(2) -0.002(2) -0.010(2)
C31 0.048(3) 0.034(3) 0.025(3) 0.009(3) 0.012(3) 0.004(2)
O31 0.041(2) 0.047(3) 0.041(3) 0.006(2) 0.012(2) -0.006(2)
C41 0.053(4) 0.030(3) 0.037(4) -0.002(3) 0.003(3) 0.012(3)
C51 0.064(4) 0.046(4) 0.035(4) -0.027(3) 0.010(3) 0.006(3)
C61 0.111(8) 0.138(9) 0.029(4) -0.073(7) 0.003(5) 0.014(5)
O51 0.061(3) 0.055(3) 0.035(3) -0.029(2) -0.003(2) 0.018(2)
O41 0.045(2) 0.030(2) 0.035(2) -0.008(2) 0.009(2) 0.004(2)
C12 0.048(3) 0.036(3) 0.037(4) 0.000(3) 0.017(3) 0.002(3)
C22 0.046(3) 0.046(4) 0.046(4) 0.007(3) 0.017(3) 0.003(3)
O22 0.062(3) 0.041(2) 0.052(3) -0.001(2) 0.027(2) -0.006(2)
C32 0.050(3) 0.039(3) 0.033(3) -0.006(3) 0.018(3) 0.003(3)
O32 0.067(3) 0.048(3) 0.046(3) -0.017(2) 0.033(2) -0.001(2)
C42 0.043(3) 0.032(3) 0.039(4) -0.008(3) 0.011(3) 0.001(3)
C52 0.050(4) 0.047(4) 0.030(3) -0.008(3) 0.010(3) 0.005(3)
C62 0.095(6) 0.048(4) 0.043(4) -0.017(4) 0.022(4) -0.003(3)
O62 0.117(5) 0.079(4) 0.060(4) -0.050(4) 0.027(4) -0.017(3)
O52 0.052(2) 0.041(2) 0.041(3) -0.007(2) 0.012(2) 0.004(2)
O42 0.044(2) 0.035(2) 0.038(2) -0.013(2) 0.010(2) -0.001(2)
C13 0.046(3) 0.044(4) 0.034(4) -0.013(3) 0.013(3) -0.008(3)
C23 0.050(4) 0.029(3) 0.042(4) -0.013(3) 0.018(3) -0.005(3)
O23 0.077(3) 0.043(3) 0.033(3) -0.019(2) 0.023(2) -0.003(2)
C33 0.064(4) 0.044(4) 0.020(3) -0.016(3) 0.012(3) 0.002(3)
O33 0.072(3) 0.039(2) 0.034(2) -0.008(2) 0.019(2) 0.005(2)
C43 0.047(3) 0.044(4) 0.027(3) -0.004(3) 0.011(3) -0.005(3)
C53 0.036(3) 0.049(4) 0.028(3) -0.010(3) 0.004(3) 0.002(3)
C63 0.048(4) 0.066(5) 0.024(3) -0.002(3) 0.009(3) -0.006(3)
O63 0.072(3) 0.055(3) 0.031(2) 0.011(2) 0.003(2) -0.015(2)
O53 0.044(2) 0.041(2) 0.026(2) -0.009(2) 0.002(2) -0.004(2)
O43 0.044(2) 0.065(3) 0.031(2) -0.005(2) 0.003(2) 0.004(2)
C14 0.057(4) 0.066(5) 0.029(4) 0.007(4) -0.001(3) -0.007(3)
C24 0.064(4) 0.052(4) 0.035(4) 0.003(3) 0.001(3) -0.005(3)
O24 0.046(2) 0.048(3) 0.044(3) -0.005(2) 0.009(2) 0.000(2)
C34 0.046(3) 0.048(4) 0.037(4) 0.002(3) 0.007(3) 0.010(3)
O34 0.062(3) 0.057(3) 0.029(2) -0.001(2) 0.003(2) 0.011(2)
C44 0.052(4) 0.085(5) 0.034(4) 0.013(4) 0.012(3) 0.005(4)
C54 0.064(5) 0.210(13) 0.036(5) 0.031(7) 0.017(4) 0.031(6)
O54 0.070(4) 0.170(7) 0.031(3) 0.034(4) 0.008(3) -0.018(4)
O44 0.058(3) 0.059(3) 0.058(3) 0.020(2) 0.027(3) 0.017(3)
C15 0.052(4) 0.048(4) 0.044(4) 0.013(3) 0.019(3) -0.001(3)
C25 0.053(4) 0.050(4) 0.044(4) 0.025(3) 0.017(3) 0.002(3)
O25 0.075(3) 0.046(3) 0.036(3) 0.015(2) 0.013(2) 0.007(2)
C35 0.055(4) 0.054(4) 0.031(4) 0.020(3) 0.016(3) 0.001(3)
O35 0.063(3) 0.057(3) 0.036(3) 0.002(2) 0.021(2) 0.000(2)
C45 0.062(4) 0.042(4) 0.042(4) 0.018(3) 0.021(3) -0.002(3)
C55 0.059(4) 0.057(4) 0.042(4) 0.020(3) 0.017(3) 0.005(3)
C65 0.073(5) 0.117(8) 0.048(5) 0.011(5) 0.026(4) 0.026(5)
O55 0.057(3) 0.067(3) 0.039(3) 0.006(2) 0.017(2) 0.000(2)
O45 0.058(3) 0.048(3) 0.062(3) 0.013(2) 0.038(3) -0.004(2)
C16 0.054(4) 0.056(4) 0.067(5) 0.016(4) 0.040(4) -0.001(4)
C26 0.060(4) 0.064(5) 0.058(5) 0.014(4) 0.036(4) 0.005(4)
O26 0.070(3) 0.046(3) 0.062(3) 0.023(2) 0.029(3) 0.008(2)
C36 0.046(3) 0.040(3) 0.038(4) 0.003(3) 0.020(3) 0.001(3)
O36 0.058(3) 0.039(2) 0.042(3) -0.001(2) 0.015(2) -0.003(2)
C46 0.058(4) 0.042(4) 0.043(4) -0.002(3) 0.028(3) 0.002(3)
C56 0.078(5) 0.060(5) 0.043(4) 0.008(4) 0.032(4) 0.003(4)
C66 0.193(12) 0.095(7) 0.026(4) -0.031(8) 0.035(6) -0.002(5)
O56 0.086(4) 0.073(4) 0.069(4) 0.010(3) 0.058(3) -0.005(3)
O46 0.047(2) 0.033(2) 0.046(3) -0.007(2) 0.019(2) 0.006(2)
C17 0.053(4) 0.031(3) 0.038(4) -0.008(3) 0.004(3) 0.010(3)
C27 0.056(4) 0.035(3) 0.035(4) -0.013(3) -0.002(3) 0.003(3)
O27 0.060(3) 0.038(2) 0.034(2) -0.001(2) 0.000(2) 0.001(2)
C37 0.049(3) 0.036(3) 0.027(3) -0.007(3) 0.005(3) -0.001(3)
O37 0.051(2) 0.045(2) 0.034(2) 0.003(2) 0.005(2) -0.006(2)
C47 0.046(3) 0.037(3) 0.031(3) -0.014(3) 0.003(3) 0.007(3)
C57 0.050(4) 0.040(4) 0.037(4) -0.010(3) 0.003(3) 0.011(3)
C67 0.059(4) 0.064(5) 0.034(4) -0.010(4) 0.011(3) 0.012(3)
O67 0.050(3) 0.069(3) 0.051(3) -0.002(2) 0.005(2) 0.030(3)
O57 0.049(2) 0.053(3) 0.038(3) -0.017(2) 0.011(2) 0.013(2)
O47 0.052(2) 0.031(2) 0.037(2) -0.007(2) 0.012(2) 0.005(2)
O61AW 0.139(18) 0.117(17) 0.038(10) -0.079(15) 0.024(11) -0.002(10)
O62AW 0.045(3) 0.043(4) 0.060(5) 0.000 0.014(3) 0.000
O62BW 0.108(10) 0.202(17) 0.25(2) 0.000 -0.029(11) 0.000
O62CW 0.218(10) 0.090(5) 0.092(6) -0.023(6) 0.024(6) 0.013(5)
O63W 0.047(2) 0.049(3) 0.044(3) -0.001(2) 0.005(2) -0.003(2)
O64AW 0.16(3) 0.21(4) 0.15(3) 0.13(3) -0.13(3) -0.13(3)
O65AW 0.066(3) 0.070(4) 0.095(5) -0.012(3) 0.028(3) 0.000(3)
O21W 0.060(3) 0.069(4) 0.098(5) -0.014(3) 0.010(3) 0.028(3)
O22W 0.169(14) 0.131(11) 0.25(2) -0.071(11) 0.149(15) -0.027(13)
O23W 0.078(5) 0.100(6) 0.070(5) -0.026(5) 0.026(4) 0.019(5)
O24W 0.082(5) 0.059(5) 0.210(11) 0.007(4) 0.041(6) 0.014(6)
O26W 0.092(8) 0.133(10) 0.176(13) 0.000 0.023(8) 0.000
O32W 0.082(6) 0.208(11) 0.267(14) 0.007(6) 0.067(8) 0.053(11)

loop_
_atom_site_label
_atom_site_occupancy
_atom_site_fract_x
_atom_site_fract_y
_atom_site_fract_z
_atom_site_U_iso_or_equiv
_atom_site_thermal_displace_type
_atom_site_calc_flag
_atom_site_refinement_flags
_atom_site_type_symbol
C11 1 .4407(3) .7712(3) .2450(4) .045(2) Uani d . C
H11 1 .4662(3) .8055(3) .2427(4) .054 Uiso calc R H
C21 1 .4025(3) .7762(3) .3131(4) .042(2) Uani d . C
H21 1 .3682(3) .8071(3) .2961(4) .051 Uiso calc R H
O21 1 .4548(2) .7872(3) .3988(3) .0460(10) Uani d . O
C31 1 .3593(3) .7259(3) .3145(4) .0360(10) Uani d . C
H31 1 .3933(3) .6948(3) .3330(4) .043 Uiso calc R H
O31 1 .3183(2) .7312(3) .3764(3) .0440(10) Uani d . O
C41 1 .3054(4) .7152(3) .2202(4) .043(2) Uani d . C
H41 1 .2695(4) .7450(3) .2021(4) .052 Uiso calc R H
C51 1 .3460(4) .7099(4) .1540(5) .050(2) Uani d . C
H51 1 .3801(4) .6790(4) .1722(5) .060 Uiso calc R H
C61 1 .2997(6) .7022(5) .0579(5) .098(4) Uani d . C
O61A .76 .2577(5) .7410(4) .0242(6) .087(2) Uiso d P O
O61B .24 .3162(8) .7107(7) -.0108(11) .033(4) Uiso d P O
O51 1 .3893(3) .7595(3) .1574(3) .0550(10) Uani d . O
O41 1 .2679(2) .6646(3) .2241(3) .0380(10) Uani d . O
C12 1 .1906(3) .6638(3) .1865(4) .0390(10) Uani d . C
H12 1 .1719(3) .7010(3) .1716(4) .047 Uiso calc R H
C22 1 .1613(4) .6396(3) .2579(5) .046(2) Uani d . C
H22 1 .1073(4) .6393(3) .2336(5) .055 Uiso calc R H
O22 1 .1838(3) .6735(3) .3369(3) .0500(10) Uani d . O
C32 1 .1875(4) .5818(3) .2790(4) .0390(10) Uani d . C
H32 1 .2414(4) .5811(3) .3043(4) .047 Uiso calc R H
O32 1 .1562(3) .5586(3) .3427(3) .0500(10) Uani d . O
C42 1 .1618(3) .5486(3) .1929(4) .0390(10) Uani d . C
H42 1 .1079(3) .5469(3) .1687(4) .047 Uiso calc R H
C52 1 .1932(4) .5742(3) .1246(4) .043(2) Uani d . C
H52 1 .2472(4) .5740(3) .1496(4) .052 Uiso calc R H
C62 1 .1694(5) .5472(4) .0343(5) .062(2) Uani d . C
H62A 1 .1896(5) .5671(4) -.0053(5) .075 Uiso calc R H
H62B 1 .1888(5) .5102(4) .0404(5) .075 Uiso calc R H
O62 1 .0924(4) .5454(3) -.0041(4) .086(2) Uani d . O
O52 1 .1674(2) .6305(3) .1082(3) .0460(10) Uani d . O
O42 1 .1929(2) .4954(3) .2145(3) .0400(10) Uani d . O
C13 1 .1438(3) .4487(3) .1899(4) .041(2) Uani d . C
H13 1 .0926(3) .4612(3) .1737(4) .050 Uiso calc R H
C23 1 .1626(3) .4129(3) .2737(4) .0400(10) Uani d . C
H23 1 .1299(3) .3810(3) .2601(4) .048 Uiso calc R H
O23 1 .1507(3) .4429(3) .3465(3) .0500(10) Uani d . O
C33 1 .2409(4) .3932(3) .2996(4) .043(2) Uani d . C
H33 1 .2746(4) .4245(3) .3158(4) .051 Uiso calc R H
O33 1 .2563(3) .3567(3) .3739(3) .0480(10) Uani d . O
C43 1 .2506(3) .3633(3) .2192(4) .0400(10) Uani d . C
H43 1 .2216(3) .3295(3) .2083(4) .048 Uiso calc R H
C53 1 .2253(3) .3989(3) .1340(4) .0400(10) Uani d . C
H53 1 .2597(3) .4295(3) .1422(4) .048 Uiso calc R H
C63 1 .2227(4) .3687(4) .0509(4) .047(2) Uani d . C
H63A 1 .2102(4) .3939(4) .0006(4) .056 Uiso calc R H
H63B 1 .2710(4) .3536(4) .0584(4) .056 Uiso calc R H
O63 1 .1696(3) .3256(3) .0317(3) .0560(10) Uani d . O
O53 1 .1530(2) .4203(3) .1178(3) .0400(10) Uani d . O
O43 1 .3259(2) .3503(3) .2417(3) .0490(10) Uani d . O
C14 1 .3453(4) .2955(4) .2287(4) .055(2) Uani d . C
H14 1 .3011(4) .2725(4) .2114(4) .066 Uiso calc R H
C24 1 .3987(4) .2758(4) .3169(5) .054(2) Uani d . C
H24 1 .4094(4) .2373(4) .3095(5) .065 Uiso calc R H
O24 1 .3641(2) .2784(3) .3840(3) .0470(10) Uani d . O
C34 1 .4693(3) .3060(4) .3423(4) .046(2) Uani d . C
H34 1 .4598(3) .3444(4) .3523(4) .055 Uiso calc R H
O34 1 .5220(3) .2847(3) .4231(3) .0530(10) Uani d . O
C44 1 .5009(4) .3029(4) .2673(5) .058(2) Uani d . C
H44 1 .5139(4) .2651(4) .2589(5) .069 Uiso calc R H
C54 1 .4456(5) .3244(6) .1815(6) .103(4) Uani d . C
H54 1 .4350(5) .3628(6) .1900(6) .124 Uiso calc R H
C64 1 .4725(9) .3194(7) .0960(12) .149(5) Uiso d . C
O64A .76 .4942(10) .2728(8) .0892(12) .186(6) Uiso d P O
O64B .24 .4074(10) .3085(8) .0163(13) .047(4) Uiso d P O
O54 1 .3784(3) .2933(4) .1605(3) .092(2) Uani d . O
O44 1 .5665(3) .3374(3) .2912(3) .0560(10) Uani d . O
C15 1 .6322(4) .3136(4) .2864(5) .047(2) Uani d . C
H15 1 .6240(4) .2742(4) .2761(5) .057 Uiso calc R H
C25 1 .6911(4) .3219(3) .3767(5) .049(2) Uani d . C
H25 1 .7363(4) .3040(3) .3755(5) .058 Uiso calc R H
O25 1 .6706(3) .2982(3) .4474(3) .0540(10) Uani d . O
C35 1 .7066(4) .3822(4) .3919(4) .046(2) Uani d . C
H35 1 .6625(4) .4006(4) .3956(4) .056 Uiso calc R H
O35 1 .7667(3) .3922(3) .4722(3) .0510(10) Uani d . O
C45 1 .7272(4) .4063(3) .3150(5) .048(2) Uani d . C
H45 1 .7751(4) .3920(3) .3162(5) .058 Uiso calc R H
C55 1 .6679(4) .3934(4) .2235(5) .053(2) Uani d . C
H55 1 .6226(4) .4131(4) .2194(5) .063 Uiso calc R H
C65 1 .6899(5) .4079(5) .1431(6) .078(3) Uani d . C
O65A .77 .7524(6) .3737(5) .1491(7) .112(3) Uiso d P O
O65B .23 .6326(8) .4066(7) .0551(12) .032(4) Uiso d P O
O55 1 .6525(3) .3357(3) .2157(3) .0540(10) Uani d . O
O45 1 .7316(3) .4643(3) .3275(3) .0510(10) Uani d . O
C16 1 .7957(4) .4916(4) .3249(5) .054(2) Uani d . C
H16 1 .8327(4) .4640(4) .3253(5) .065 Uiso calc R H
C26 1 .8256(4) .5255(4) .4093(5) .056(2) Uani d . C
H26 1 .8717(4) .5423(4) .4091(5) .068 Uiso calc R H
O26 1 .8417(3) .4932(3) .4888(4) .0570(10) Uani d . O
C36 1 .7715(3) .5713(3) .4076(4) .0400(10) Uani d . C
H36 1 .7255(3) .5553(3) .4096(4) .048 Uiso calc R H
O36 1 .8012(2) .6060(3) .4837(3) .0470(10) Uani d . O
C46 1 .7553(4) .6040(3) .3221(5) .045(2) Uani d . C
H46 1 .7999(4) .6233(3) .3218(5) .054 Uiso calc R H
C56 1 .7286(5) .5666(4) .2414(5) .058(2) Uani d . C
H56 1 .6817(5) .5501(4) .2396(5) .069 Uiso calc R H
C66 1 .7175(8) .5965(5) .1523(6) .105(4) Uani d . C
O66A .33 .8043(8) .6072(7) .1621(10) .057(4) Uiso d P O
O66B .33 .6869(12) .5692(9) .0777(15) .097(6) Uiso d P O
O66C .33 .7583(10) .6382(8) .1483(13) .075(5) Uiso d P O
O56 1 .7824(3) .5232(3) .2484(4) .068(2) Uani d . O
O46 1 .6987(2) .6426(3) .3194(3) .0410(10) Uani d . O
C17 1 .7129(4) .6984 .3120(4) .044(2) Uani d . C
H17 1 .7652(4) .7033 .3197(4) .053 Uiso calc R H
C27 1 .6953(4) .7286(3) .3871(4) .047(2) Uani d . C
H27 1 .7043(4) .7676(3) .3820(4) .056 Uiso calc R H
O27 1 .7429(3) .7099(3) .4726(3) .0480(10) Uani d . O
C37 1 .6156(3) .7209(3) .3772(4) .0400(10) Uani d . C
H37 1 .6053(3) .6821(3) .3826(4) .047 Uiso calc R H
O37 1 .5990(2) .7517(3) .4450(3) .0460(10) Uani d . O
C47 1 .5703(3) .7419(3) .2849(4) .040(2) Uani d . C
H47 1 .5759(3) .7816(3) .2822(4) .048 Uiso calc R H
C57 1 .5911(3) .7147(3) .2101(4) .045(2) Uani d . C
H57 1 .5781(3) .6759(3) .2079(4) .054 Uiso calc R H
C67 1 .5542(4) .7396(4) .1175(5) .054(2) Uani d . C
H67A 1 .5734(4) .7223(4) .0746(5) .065 Uiso calc R H
H67B 1 .5016(4) .7327(4) .0984(5) .065 Uiso calc R H
O67 1 .5671(2) .7968(3) .1186(3) .0600(10) Uani d . O
O57 1 .6697(2) .7194(3) .2276(3) .0480(10) Uani d . O
O47 1 .4934(2) .7283(3) .2727(3) .0410(10) Uani d . O
OET .53 .429(3) .203(2) .057(4) .45(3) Uiso d PD O
CET1O .53 .3700(10) .1830(10) .075(2) .115(7) Uiso d PD C
CET2O .53 .331(2) .1931(13) .139(2) .150(10) Uiso d PD C
OW61A .31 .3595(13) .2758(10) -.0627(12) .100(8) Uani d P O
OW62A 1 .0000 .4599(3) .0000 .050(2) Uani d S O
OW62B 1 .5000 .1332(8) .0000 .208(9) Uani d S O
OW62C 1 .4235(6) .0265(4) .1831(6) .140(3) Uani d . O
OW63 1 .0446(2) .3723(3) .9168(3) .0490(10) Uani d . O
OW64A .29 .471(2) .1826(17) .152(3) .22(3) Uani d P O
OW65A 1 .1052(3) .4188(3) .7975(4) .077(2) Uani d . O
OW66C .29 .4110(17) .1374(12) .213(2) .118(9) Uiso d P O
OW21 1 .0887(3) .3731(3) .5262(4) .080(2) Uani d . O
OW22 .62 .4411(9) .1745(7) .6189(13) .164(7) Uani d P O
OW23 .74 .0243(4) .3948(4) .3403(6) .082(2) Uani d P O
OW24 .85 .4097(4) .1793(4) .4666(8) .119(4) Uani d P O
OW26 1 .0000 .4765(6) .5000 .139(5) Uani d S O
OW32 1 .4870(5) .0415(6) .6362(9) .184(5) Uani d . O
OG .25 .4590 .6150 1.0380 .19(2) Uiso d P O
CG1 .25 .4990 .6030 .9820 .34(4) Uiso d P C
CG2 .25 .5470 .5590 .9550 .17(2) Uiso d P C
CG3 .25 .5180 .5430 .8520 .150(10) Uiso d P C
CG4 .50 .5600 .5040 .8050 .27(2) Uiso d P C
CG5 .50 .6070 .5120 .7380 .31(3) Uiso d P C
CG6 .50 .6030 .5050 .6360 .37(3) Uiso d P C
CG7 .50 .5510 .4630 .5780 .32(3) Uiso d P C
CG8 .50 .5890 .4550 .5080 .29(3) Uiso d P C
CG9 .50 .6500 .4960 .5140 .200(10) Uiso d P C
CG10 .50 .6400 .5510 .5160 .51(6) Uiso d P C
CG11 .50 .5880 .5980 .5210 .28(2) Uiso d P C
CG12 .50 .5140 .6280 .4710 .26(2) Uiso d P C
CX2 .25 .6820 .4840 .9430 .16(2) Uiso d P C
CX3 .25 .6060 .5090 .8960 .23(4) Uiso d P C
HO21 1 .4429 .8248 .4255 .200 Uiso d . H
HO61 1 .2268 .7682 .0419 .200 Uiso d . H
HO33 1 .2035 .3654 .4042 .200 Uiso d . H
HO63 1 .1798 .2960 -0.0050 .200 Uiso d . H
HO64 1 .4842 .2371 .0924 .200 Uiso d . H
HO25 1 .6978 .2623 .4763 .200 Uiso d . H
HO67 1 .6179 .8057 .1186 .200 Uiso d . H
HW32 1 .0231 .5194 .4249 .200 Uiso d . H
HW22 .69 .0409 .6767 .3380 .200 Uiso d P H
HW65A 1 -0.0916 .4629 .1746 .200 Uiso d . H
HW23 .74 -0.0028 .4248 .6260 .200 Uiso d P H
HW21 1 .1009 .3584 .4769 .200 Uiso d . H

loop_
_atom_type_symbol
_atom_type_description
_atom_type_scat_dispersion_real
_atom_type_scat_dispersion_imag
_atom_type_scat_source
C C 0.0033 0.0016
;International Tables for Crystallography (1992, Vol C Tables 4.2.6.8
and 6.1.1.4)
;
H H 0.0000 0.0000
;International Tables for Crystallography (1992, Vol C Tables 4.2.6.8
and 6.1.1.4)
;
O O 0.0106 0.0060
;International Tables for Crystallography (1992, Vol C Tables 4.2.6.8
and 6.1.1.4)
;

loop_
_geom_angle_atom_site_label_1
_geom_angle_atom_site_label_2
_geom_angle_atom_site_label_3
_geom_angle_site_symmetry_1
_geom_angle_site_symmetry_3
_geom_angle
O47 C11 O51 . . 109.9(5)
O47 C11 C21 . . 108.1(5)
O51 C11 C21 . . 111.4(5)
O21 C21 C31 . . 111.4(5)
O21 C21 C11 . . 109.9(5)
C31 C21 C11 . . 110.6(5)
O31 C31 C21 . . 111.5(5)
O31 C31 C41 . . 109.0(5)
C21 C31 C41 . . 109.2(5)
O41 C41 C51 . . 109.8(5)
O41 C41 C31 . . 107.0(5)
C51 C41 C31 . . 110.5(5)
O51 C51 C61 . . 106.3(6)
O51 C51 C41 . . 109.0(6)
C61 C51 C41 . . 116.4(7)
O61A C61 O61B . . 79.5(10)
O61A C61 C51 . . 114.8(11)
O61B C61 C51 . . 128.6(10)
C61 O61A O61B . . 50.2(8)
C61 O61B O61A . . 50.3(8)
C11 O51 C51 . . 113.6(5)
C12 O41 C41 . . 117.9(4)
O41 C12 O52 . . 110.8(5)
O41 C12 C22 . . 106.9(5)
O52 C12 C22 . . 109.4(5)
O22 C22 C32 . . 111.7(5)
O22 C22 C12 . . 109.6(5)
C32 C22 C12 . . 110.4(5)
O32 C32 C22 . . 109.7(5)
O32 C32 C42 . . 109.0(5)
C22 C32 C42 . . 108.7(5)
O42 C42 C32 . . 106.9(5)
O42 C42 C52 . . 107.9(5)
C32 C42 C52 . . 109.0(5)
O52 C52 C62 . . 105.7(5)
O52 C52 C42 . . 108.6(5)
C62 C52 C42 . . 115.0(6)
O62 C62 C52 . . 111.6(7)
C12 O52 C52 . . 113.4(5)
C42 O42 C13 . . 118.2(4)
O53 C13 O42 . . 111.2(5)
O53 C13 C23 . . 111.3(5)
O42 C13 C23 . . 106.0(5)
O23 C23 C33 . . 110.9(5)
O23 C23 C13 . . 110.0(5)
C33 C23 C13 . . 110.3(5)
O33 C33 C23 . . 109.8(5)
O33 C33 C43 . . 109.5(5)
C23 C33 C43 . . 108.4(5)
O43 C43 C33 . . 107.4(5)
O43 C43 C53 . . 110.3(5)
C33 C43 C53 . . 111.3(5)
O53 C53 C63 . . 106.2(5)
O53 C53 C43 . . 111.6(5)
C63 C53 C43 . . 113.4(5)
O63 C63 C53 . . 111.2(5)
C13 O53 C53 . . 114.8(5)
C43 O43 C14 . . 118.3(5)
O54 C14 O43 . . 110.5(7)
O54 C14 C24 . . 110.4(6)
O43 C14 C24 . . 107.3(6)
O24 C24 C34 . . 113.0(6)
O24 C24 C14 . . 109.2(6)
C34 C24 C14 . . 111.8(6)
O34 C34 C24 . . 111.8(5)
O34 C34 C44 . . 109.3(5)
C24 C34 C44 . . 109.8(6)
O44 C44 C34 . . 108.1(6)
O44 C44 C54 . . 108.7(7)
C34 C44 C54 . . 109.9(6)
O54 C54 C44 . . 109.4(9)
O54 C54 C64 . . 106.5(9)
C44 C54 C64 . . 113.6(9)
O64A C64 O64B . . 88.5(16)
O64A C64 C54 . . 110.9(16)
O64B C64 C54 . . 108.2(13)
C64 O64B O61AW . . 155.9(19)
C14 O54 C54 . . 113.6(6)
C15 O44 C44 . . 117.3(6)
O55 C15 O44 . . 111.9(5)
O55 C15 C25 . . 112.1(6)
O44 C15 C25 . . 107.2(5)
O25 C25 C15 . . 111.5(6)
O25 C25 C35 . . 111.4(5)
C15 C25 C35 . . 109.2(6)
O35 C35 C25 . . 111.7(5)
O35 C35 C45 . . 107.1(5)
C25 C35 C45 . . 110.1(5)
O45 C45 C35 . . 107.2(5)
O45 C45 C55 . . 108.9(5)
C35 C45 C55 . . 111.1(6)
O55 C55 C65 . . 105.5(7)
O55 C55 C45 . . 110.3(5)
C65 C55 C45 . . 114.3(7)
O65A C65 O65B . . 113.5(10)
O65A C65 C55 . . 105.7(7)
O65B C65 C55 . . 117.5(9)
C15 O55 C55 . . 114.4(5)
C16 O45 C45 . . 118.5(5)
O56 C16 O45 . . 112.4(6)
O56 C16 C26 . . 111.7(6)
O45 C16 C26 . . 108.2(5)
O26 C26 C16 . . 112.3(6)
O26 C26 C36 . . 111.7(5)
C16 C26 C36 . . 109.4(6)
O36 C36 C46 . . 110.0(5)
O36 C36 C26 . . 110.2(5)
C46 C36 C26 . . 110.0(5)
O46 C46 C36 . . 107.7(5)
O46 C46 C56 . . 109.5(6)
C36 C46 C56 . . 110.0(5)
O56 C56 C46 . . 110.1(6)
O56 C56 C66 . . 107.1(7)
C46 C56 C66 . . 112.7(7)
O66B C66 O66C . . 117.0(15)
O66B C66 C56 . . 117.6(12)
O66C C66 C56 . . 121.1(12)
O66B C66 O66A . . 107.6(14)
O66C C66 O66A . . 43.1(10)
C56 C66 O66A . . 99.4(9)
O66C O66A C66 . . 52.0(11)
O66A O66C C66 . . 84.8(16)
C16 O56 C56 . . 113.0(5)
C17 O46 C46 . . 118.4(5)
O46 C17 O57 . . 111.3(5)
O46 C17 C27 . . 107.8(5)
O57 C17 C27 . . 110.0(5)
O27 C27 C37 . . 111.6(6)
O27 C27 C17 . . 109.9(5)
C37 C27 C17 . . 110.0(5)
O37 C37 C27 . . 109.4(5)
O37 C37 C47 . . 109.9(5)
C27 C37 C47 . . 107.3(5)
O47 C47 C37 . . 106.3(5)
O47 C47 C57 . . 108.4(5)
C37 C47 C57 . . 112.4(5)
O57 C57 C47 . . 110.2(5)
O57 C57 C67 . . 105.8(5)
C47 C57 C67 . . 114.3(6)
O67 C67 C57 . . 111.0(6)
C17 O57 C57 . . 113.5(5)
C11 O47 C47 . . 117.3(4)
C1ET OET O64AW . . 83.(4)
OET C1ET C2ET . . 138.(4)
CG1 OG CG2 2_657 2_657 80.4
CG1 OG CG1 2_657 . 19.9
CG2 OG CG1 2_657 . 85.4
CG1 CG1 OG 2_657 2_657 122.2
CG1 CG1 OG 2_657 . 37.9
OG CG1 OG 2_657 . 144.7
CG1 CG1 CG2 2_657 . 115.6
OG CG1 CG2 2_657 . 60.4
OG CG1 CG2 . . 145.4
CG1 CG1 CG2 2_657 2_657 48.9
OG CG1 CG2 2_657 2_657 154.9
OG CG1 CG2 . 2_657 47.3
CG2 CG1 CG2 . 2_657 100.1
OG CG2 CG1 2_657 . 39.2
OG CG2 CG3 2_657 . 108.5
CG1 CG2 CG3 . . 114.3
OG CG2 CG1 2_657 2_657 47.3
CG1 CG2 CG1 . 2_657 15.5
CG3 CG2 CG1 . 2_657 128.3
CG2 CG3 CG4 . . 124.8
CG2 CG3 CX3 . . 75.8
CG4 CG3 CX3 . . 49.0
CX3 CG4 CG3 . . 73.6
CX3 CG4 CG5 . . 110.9
CG3 CG4 CG5 . . 135.8
CG6 CG5 CG4 . . 143.0
CG7 CG6 CG5 . . 118.9
CG6 CG7 CG8 . . 98.4
CG9 CG8 CG7 . . 114.6
CG10 CG9 CG8 . . 122.8
CG9 CG10 CG11 . . 146.8
CG10 CG11 CG12 . . 145.2
CG12 CG12 CG11 2_656 . 100.3
CG4 CX3 CX2 . . 129.0
CG4 CX3 CG3 . . 57.5
CX2 CX3 CG3 . . 173.5

loop_
_geom_bond_atom_site_label_1
_geom_bond_atom_site_label_2
_geom_bond_site_symmetry_2
_geom_bond_distance
C11 O47 . 1.422(7)
C11 O51 . 1.434(8)
C11 C21 . 1.498(9)
C21 O21 . 1.416(7)
C21 C31 . 1.490(8)
C31 O31 . 1.453(7)
C31 C41 . 1.526(9)
C41 O41 . 1.445(7)
C41 C51 . 1.506(10)
C51 O51 . 1.464(7)
C51 C61 . 1.493(11)
C61 O61A . 1.246(14)
C61 O61B . 1.25(2)
O61A O61B . 1.59(2)
O41 C12 . 1.405(7)
C12 O52 . 1.421(8)
C12 C22 . 1.538(9)
C22 O22 . 1.439(8)
C22 C32 . 1.500(9)
C32 O32 . 1.448(7)
C32 C42 . 1.517(9)
C42 O42 . 1.426(7)
C42 C52 . 1.534(9)
C52 O52 . 1.460(8)
C52 C62 . 1.498(10)
C62 O62 . 1.401(10)
O42 C13 . 1.451(7)
C13 O53 . 1.395(7)
C13 C23 . 1.526(9)
C23 O23 . 1.447(7)
C23 C33 . 1.502(9)
C33 O33 . 1.425(7)
C33 C43 . 1.529(9)
C43 O43 . 1.408(8)
C43 C53 . 1.539(9)
C53 O53 . 1.427(7)
C53 C63 . 1.493(9)
C63 O63 . 1.429(8)
O43 C14 . 1.426(9)
C14 O54 . 1.423(9)
C14 C24 . 1.508(10)
C24 O24 . 1.428(9)
C24 C34 . 1.478(10)
C34 O34 . 1.436(8)
C34 C44 . 1.503(9)
C44 O44 . 1.460(9)
C44 C54 . 1.510(11)
C54 O54 . 1.440(13)
C54 C64 . 1.60(2)
C64 O64A . 1.23(2)
C64 O64B . 1.47(2)
O64B O61AW . 1.51(3)
O44 C15 . 1.416(7)
C15 O55 . 1.409(8)
C15 C25 . 1.509(10)
C25 O25 . 1.426(8)
C25 C35 . 1.508(10)
C35 O35 . 1.422(8)
C35 C45 . 1.518(9)
C45 O45 . 1.431(8)
C45 C55 . 1.545(10)
C55 O55 . 1.440(9)
C55 C65 . 1.507(11)
C65 O65A . 1.442(13)
C65 O65B . 1.46(2)
O45 C16 . 1.415(8)
C16 O56 . 1.384(9)
C16 C26 . 1.510(11)
C26 O26 . 1.425(9)
C26 C36 . 1.524(9)
C36 O36 . 1.426(8)
C36 C46 . 1.509(9)
C46 O46 . 1.432(8)
C46 C56 . 1.512(10)
C56 O56 . 1.462(9)
C56 C66 . 1.537(11)
C66 O66B . 1.31(2)
C66 O66C . 1.30(2)
C66 O66A . 1.65(2)
O66A O66C . 1.13(2)
O46 C17 . 1.405(7)
C17 O57 . 1.411(8)
C17 C27 . 1.528(10)
C27 O27 . 1.430(8)
C27 C37 . 1.500(9)
C37 O37 . 1.430(7)
C37 C47 . 1.517(9)
C47 O47 . 1.464(7)
C47 C57 . 1.521(9)
C57 O57 . 1.448(8)
C57 C67 . 1.523(9)
C67 O67 . 1.422(9)
OET C1ET . 1.35(5)
OET O64AW . 1.53(7)
C1ET C2ET . 1.46(3)
OG CG1 2_657 1.00
OG CG2 2_657 1.38
OG CG1 . 1.38
CG1 CG1 2_657 0.56
CG1 OG 2_657 1.00
CG1 CG2 . 1.57
CG1 CG2 2_657 1.88
CG2 OG 2_657 1.38
CG2 CG3 . 1.58
CG2 CG1 2_657 1.88
CG3 CG4 . 1.59
CG3 CX3 . 1.80
CG4 CX3 . 1.42
CG4 CG5 . 1.62
CG5 CG6 . 1.60
CG6 CG7 . 1.51
CG7 CG8 . 1.53
CG8 CG9 . 1.52
CG9 CG10 . 1.36
CG10 CG11 . 1.54
CG11 CG12 . 1.56
CG12 CG12 2_656 1.21
CX2 CX3 . 1.53

loop_
_geom_torsion_atom_site_label_1
_geom_torsion_atom_site_label_2
_geom_torsion_atom_site_label_3
_geom_torsion_atom_site_label_4
_geom_torsion_site_symmetry_1
_geom_torsion_site_symmetry_4
_geom_torsion
O47 C11 C21 O21 . . 58.6(6)
O51 C11 C21 O21 . . 179.5(5)
O47 C11 C21 C31 . . -64.7(6)
O51 C11 C21 C31 . . 56.1(7)
O21 C21 C31 O31 . . 60.9(6)
C11 C21 C31 O31 . . -176.6(5)
O21 C21 C31 C41 . . -178.6(5)
C11 C21 C31 C41 . . -56.1(6)
O31 C31 C41 O41 . . -61.0(6)
C21 C31 C41 O41 . . 177.0(5)
O31 C31 C41 C51 . . 179.5(5)
C21 C31 C41 C51 . . 57.5(7)
O41 C41 C51 O51 . . -174.6(5)
C31 C41 C51 O51 . . -56.8(7)
O41 C41 C51 C61 . . 65.2(9)
C31 C41 C51 C61 . . -177.0(7)
O51 C51 C61 O61A . . -58.5(10)
C41 C51 C61 O61A . . 63.1(10)
O51 C51 C61 O61B . . 37.9(18)
C41 C51 C61 O61B . . 159.5(14)
O61B C61 O61A O61B . . 0.000(4)
C51 C61 O61A O61B . . 127.9(11)
O61A C61 O61B O61A . . 0.000(4)
C51 C61 O61B O61A . . -113.4(16)
C61 O61A O61B C61 . . 0.000(5)
O47 C11 O51 C51 . . 62.5(7)
C21 C11 O51 C51 . . -57.3(7)
C61 C51 O51 C11 . . -176.3(8)
C41 C51 O51 C11 . . 57.4(7)
C51 C41 O41 C12 . . -108.9(6)
C31 C41 O41 C12 . . 131.2(5)
C41 O41 C12 O52 . . 111.6(6)
C41 O41 C12 C22 . . -129.3(5)
O41 C12 C22 O22 . . 60.7(6)
O52 C12 C22 O22 . . -179.2(5)
O41 C12 C22 C32 . . -62.7(7)
O52 C12 C22 C32 . . 57.3(7)
O22 C22 C32 O32 . . 60.9(7)
C12 C22 C32 O32 . . -176.9(5)
O22 C22 C32 C42 . . -180.0(5)
C12 C22 C32 C42 . . -57.8(7)
O32 C32 C42 O42 . . -65.1(6)
C22 C32 C42 O42 . . 175.3(5)
O32 C32 C42 C52 . . 178.5(5)
C22 C32 C42 C52 . . 58.9(7)
O42 C42 C52 O52 . . -174.7(4)
C32 C42 C52 O52 . . -59.0(6)
O42 C42 C52 C62 . . 67.1(7)
C32 C42 C52 C62 . . -177.2(6)
O52 C52 C62 O62 . . -63.8(7)
C42 C52 C62 O62 . . 56.0(8)
O41 C12 O52 C52 . . 58.1(6)
C22 C12 O52 C52 . . -59.5(6)
C62 C52 O52 C12 . . -175.1(5)
C42 C52 O52 C12 . . 61.0(6)
C32 C42 O42 C13 . . 127.3(5)
C52 C42 O42 C13 . . -115.5(5)
C42 O42 C13 O53 . . 107.5(6)
C42 O42 C13 C23 . . -131.4(5)
O53 C13 C23 O23 . . -178.6(4)
O42 C13 C23 O23 . . 60.4(6)
O53 C13 C23 C33 . . 58.8(6)
O42 C13 C23 C33 . . -62.2(6)
O23 C23 C33 O33 . . 62.0(6)
C13 C23 C33 O33 . . -175.9(5)
O23 C23 C33 C43 . . -178.4(5)
C13 C23 C33 C43 . . -56.3(6)
O33 C33 C43 O43 . . -66.2(6)
C23 C33 C43 O43 . . 174.0(5)
O33 C33 C43 C53 . . 173.0(5)
C23 C33 C43 C53 . . 53.2(6)
O43 C43 C53 O53 . . -170.3(5)
C33 C43 C53 O53 . . -51.2(7)
O43 C43 C53 C63 . . 69.7(6)
C33 C43 C53 C63 . . -171.2(5)
O53 C53 C63 O63 . . -59.6(7)
C43 C53 C63 O63 . . 63.4(7)
O42 C13 O53 C53 . . 60.4(7)
C23 C13 O53 C53 . . -57.5(6)
C63 C53 O53 C13 . . 178.0(5)
C43 C53 O53 C13 . . 53.9(6)
C33 C43 O43 C14 . . 130.0(6)
C53 C43 O43 C14 . . -108.6(6)
C43 O43 C14 O54 . . 113.9(6)
C43 O43 C14 C24 . . -125.7(6)
O54 C14 C24 O24 . . -180.0(6)
O43 C14 C24 O24 . . 59.5(7)
O54 C14 C24 C34 . . 54.3(9)
O43 C14 C24 C34 . . -66.2(8)
O24 C24 C34 O34 . . 60.5(8)
C14 C24 C34 O34 . . -175.9(6)
O24 C24 C34 C44 . . -178.0(6)
C14 C24 C34 C44 . . -54.4(8)
O34 C34 C44 O44 . . -62.4(7)
C24 C34 C44 O44 . . 174.6(5)
O34 C34 C44 C54 . . 179.1(8)
C24 C34 C44 C54 . . 56.1(10)
O44 C44 C54 O54 . . -175.8(7)
C34 C44 C54 O54 . . -57.7(11)
O44 C44 C54 C64 . . 65.3(12)
C34 C44 C54 C64 . . -176.5(10)
O54 C54 C64 O64A . . -70.0(18)
C44 C54 C64 O64A . . 50.5(19)
O54 C54 C64 O64B . . 25.5(16)
C44 C54 C64 O64B . . 146.0(13)
O64A C64 O64B O61AW . . -5.(4)
C54 C64 O64B O61AW . . -116.(4)
O43 C14 O54 C54 . . 61.4(8)
C24 C14 O54 C54 . . -57.2(10)
C44 C54 O54 C14 . . 59.4(10)
C64 C54 O54 C14 . . -177.4(9)
C34 C44 O44 C15 . . 128.2(6)
C54 C44 O44 C15 . . -112.5(7)
C44 O44 C15 O55 . . 110.7(6)
C44 O44 C15 C25 . . -126.0(6)
O55 C15 C25 O25 . . -178.6(5)
O44 C15 C25 O25 . . 58.2(7)
O55 C15 C25 C35 . . 57.8(7)
O44 C15 C25 C35 . . -65.3(7)
O25 C25 C35 O35 . . 62.0(7)
C15 C25 C35 O35 . . -174.4(5)
O25 C25 C35 C45 . . -179.2(5)
C15 C25 C35 C45 . . -55.5(7)
O35 C35 C45 O45 . . -65.9(6)
C25 C35 C45 O45 . . 172.5(5)
O35 C35 C45 C55 . . 175.3(5)
C25 C35 C45 C55 . . 53.7(7)
O45 C45 C55 O55 . . -169.7(5)
C35 C45 C55 O55 . . -51.8(7)
O45 C45 C55 C65 . . 71.6(8)
C35 C45 C55 C65 . . -170.5(6)
O55 C55 C65 O65A . . -58.0(9)
C45 C55 C65 O65A . . 63.5(10)
O55 C55 C65 O65B . . 69.8(11)
C45 C55 C65 O65B . . -168.8(10)
O44 C15 O55 C55 . . 61.6(7)
C25 C15 O55 C55 . . -58.8(7)
C65 C55 O55 C15 . . 178.8(5)
C45 C55 O55 C15 . . 54.8(7)
C35 C45 O45 C16 . . 129.0(6)
C55 C45 O45 C16 . . -110.7(7)
C45 O45 C16 O56 . . 109.1(7)
C45 O45 C16 C26 . . -127.1(6)
O56 C16 C26 O26 . . -178.2(5)
O45 C16 C26 O26 . . 57.6(7)
O56 C16 C26 C36 . . 57.2(7)
O45 C16 C26 C36 . . -67.0(7)
O26 C26 C36 O36 . . 59.1(7)
C16 C26 C36 O36 . . -175.9(5)
O26 C26 C36 C46 . . -179.4(6)
C16 C26 C36 C46 . . -54.4(7)
O36 C36 C46 O46 . . -64.4(6)
C26 C36 C46 O46 . . 173.9(5)
O36 C36 C46 C56 . . 176.3(5)
C26 C36 C46 C56 . . 54.7(7)
O46 C46 C56 O56 . . -173.7(5)
C36 C46 C56 O56 . . -55.5(7)
O46 C46 C56 C66 . . 66.9(9)
C36 C46 C56 C66 . . -175.0(7)
O56 C56 C66 O66B . . 66.0(16)
C46 C56 C66 O66B . . -172.8(14)
O56 C56 C66 O66C . . -89.9(15)
C46 C56 C66 O66C . . 31.3(17)
O56 C56 C66 O66A . . -49.7(9)
C46 C56 C66 O66A . . 71.6(10)
O66B C66 O66A O66C . . 110.9(18)
O66C C66 O66A O66C . . 0.0
C56 C66 O66A O66C . . -126.0(15)
C66 O66A O66C C66 . . 0.0
O66B C66 O66C O66A . . -87.(2)
C56 C66 O66C O66A . . 68.7(17)
O66A C66 O66C O66A . . 0.0
O45 C16 O56 C56 . . 61.6(8)
C26 C16 O56 C56 . . -60.2(8)
C46 C56 O56 C16 . . 59.2(8)
C66 C56 O56 C16 . . -177.9(7)
C36 C46 O46 C17 . . 123.1(6)
C56 C46 O46 C17 . . -117.3(6)
C46 O46 C17 O57 . . 111.3(6)
C46 O46 C17 C27 . . -127.9(6)
O46 C17 C27 O27 . . 62.5(6)
O57 C17 C27 O27 . . -175.9(5)
O46 C17 C27 C37 . . -60.7(7)
O57 C17 C27 C37 . . 60.9(6)
O27 C27 C37 O37 . . 60.8(7)
C17 C27 C37 O37 . . -177.0(5)
O27 C27 C37 C47 . . -180.0(5)
C17 C27 C37 C47 . . -57.7(6)
O37 C37 C47 O47 . . -67.4(6)
C27 C37 C47 O47 . . 173.7(5)
O37 C37 C47 C57 . . 174.2(5)
C27 C37 C47 C57 . . 55.3(6)
O47 C47 C57 O57 . . -170.6(5)
C37 C47 C57 O57 . . -53.4(6)
O47 C47 C57 C67 . . 70.4(6)
C37 C47 C57 C67 . . -172.4(5)
O57 C57 C67 O67 . . -67.4(7)
C47 C57 C67 O67 . . 54.1(8)
O46 C17 O57 C57 . . 60.0(7)
C27 C17 O57 C57 . . -59.4(6)
C47 C57 O57 C17 . . 55.6(7)
C67 C57 O57 C17 . . 179.7(5)
O51 C11 O47 C47 . . 115.2(5)
C21 C11 O47 C47 . . -123.1(5)
C37 C47 O47 C11 . . 129.1(5)
C57 C47 O47 C11 . . -109.8(6)
O64AW OET C1ET C2ET . . 62.(6)
CG1 OG CG1 CG1 2_657 2_657 0.0
CG2 OG CG1 CG1 2_657 2_657 -74.3
CG1 OG CG1 OG 2_657 2_657 -71.7
CG2 OG CG1 OG 2_657 2_657 -146.0
CG1 OG CG1 CG2 2_657 . 51.3
CG2 OG CG1 CG2 2_657 . -23.0
CG1 OG CG1 CG2 2_657 2_657 74.3
CG2 OG CG1 CG2 2_657 2_657 0.0
CG1 CG1 CG2 OG 2_657 2_657 -114.0
OG CG1 CG2 OG 2_657 2_657 0.0
OG CG1 CG2 OG . 2_657 -146.2
CG2 CG1 CG2 OG 2_657 2_657 -163.1
CG1 CG1 CG2 CG3 2_657 . 156.2
OG CG1 CG2 CG3 2_657 . -89.8
OG CG1 CG2 CG3 . . 124.1
CG2 CG1 CG2 CG3 2_657 . 107.1
CG1 CG1 CG2 CG1 2_657 2_657 0.0
OG CG1 CG2 CG1 2_657 2_657 114.0
OG CG1 CG2 CG1 . 2_657 -32.1
CG2 CG1 CG2 CG1 2_657 2_657 -49.1
OG CG2 CG3 CG4 2_657 . 132.1
CG1 CG2 CG3 CG4 . . 173.9
CG1 CG2 CG3 CG4 2_657 . -178.2
OG CG2 CG3 CX3 2_657 . 130.5
CG1 CG2 CG3 CX3 . . 172.2
CG1 CG2 CG3 CX3 2_657 . -179.8
CG2 CG3 CG4 CX3 . . -2.1
CX3 CG3 CG4 CX3 . . 0.0
CG2 CG3 CG4 CG5 . . -105.4
CX3 CG3 CG4 CG5 . . -103.3
CX3 CG4 CG5 CG6 . . 168.1
CG3 CG4 CG5 CG6 . . -104.4
CG4 CG5 CG6 CG7 . . -26.0
CG5 CG6 CG7 CG8 . . -157.5
CG6 CG7 CG8 CG9 . . -9.8
CG7 CG8 CG9 CG10 . . -51.7
CG8 CG9 CG10 CG11 . . 6.3
CG9 CG10 CG11 CG12 . . -66.9
CG10 CG11 CG12 CG12 . 2_656 128.9
CG3 CG4 CX3 CX2 . . -178.7
CG5 CG4 CX3 CX2 . . -45.3
CG3 CG4 CX3 CG3 . . 0.0
CG5 CG4 CX3 CG3 . . 133.4
CG2 CG3 CX3 CG4 . . 178.2
CG4 CG3 CX3 CG4 . . 0.0
CG2 CG3 CX3 CX2 . . -10.5
CG4 CG3 CX3 CX2 . . 171.3
